data_4340284
loop_
_publ_author_name
'Rische, Daniel'
'Baunemann, Arne'
'Winter, Manuela'
'Fischer, Roland A.'

_publ_section_title
;
 Mixed guanidinato/alkylimido/azido tungsten(VI) complexes: synthesis and
 structural characterization.
;
_journal_issue 1
_journal_name_full 'Inorganic chemistry'
_journal_page_first 269
_journal_page_last 277
_journal_paper_doi 10.1021/ic0512431
_journal_volume 45
_journal_year 2006
_chemical_formula_sum 'C18 H28 Cl2 N4 W'
_chemical_formula_weight 555.19
_chemical_name_systematic
; 
 ? 
;
_space_group_IT_number 33
_symmetry_cell_setting orthorhombic
_symmetry_space_group_name_Hall 'P 2c -2n'
_symmetry_space_group_name_H-M 'P n a 21'
_atom_sites_solution_hydrogens geom
_atom_sites_solution_primary direct
_atom_sites_solution_secondary difmap
_audit_creation_method SHELXL-97
_cell_angle_alpha 90.00
_cell_angle_beta 90.00
_cell_angle_gamma 90.00
_cell_formula_units_Z 4
_cell_length_a 16.4634(9)
_cell_length_b 8.8987(4)
_cell_length_c 14.9136(8)
_cell_measurement_reflns_used 7935
_cell_measurement_temperature 102(2)
_cell_measurement_theta_max 36.78
_cell_measurement_theta_min 2.73
_cell_volume 2184.89(19)
_computing_cell_refinement 'CrysAlis RED 1.171.13, Oxford Diffraction'
_computing_data_collection 'CrysAlis CCD 1.171.13, Oxford Diffraction'
_computing_data_reduction 'CrysAlis RED 1.171.13, Oxford Diffraction'
_computing_molecular_graphics 'SHELXL-97 (Sheldrick, 1997)'
_computing_publication_material SHELXTL-PLUS
_computing_structure_refinement 'SHELXL-97 (Sheldrick, 1997)'
_computing_structure_solution 'SHELXS-97 (Sheldrick, 1990)'
_diffrn_ambient_temperature 102(2)
_diffrn_measured_fraction_theta_full 0.997
_diffrn_measured_fraction_theta_max 0.997
_diffrn_measurement_device_type 'Sapphire2-CCD, Oxford Diffraction'
_diffrn_measurement_method '1109 images at 1.0 deg in \w and 15 sec'
_diffrn_radiation_monochromator graphite
_diffrn_radiation_source 'Enhance (Mo) X-ray Source'
_diffrn_radiation_type MoK\a
_diffrn_radiation_wavelength 0.71073
_diffrn_reflns_av_R_equivalents 0.0945
_diffrn_reflns_av_sigmaI/netI 0.0460
_diffrn_reflns_limit_h_max 21
_diffrn_reflns_limit_h_min -21
_diffrn_reflns_limit_k_max 11
_diffrn_reflns_limit_k_min -11
_diffrn_reflns_limit_l_max 19
_diffrn_reflns_limit_l_min -19
_diffrn_reflns_number 39211
_diffrn_reflns_theta_full 27.50
_diffrn_reflns_theta_max 27.50
_diffrn_reflns_theta_min 3.37
_exptl_absorpt_coefficient_mu 5.540
_exptl_absorpt_correction_T_max 0.526
_exptl_absorpt_correction_T_min 0.467
_exptl_absorpt_correction_type 'numeric analytical'
_exptl_absorpt_process_details 'Gaussian face-indexed'
_exptl_crystal_colour pale-yellow
_exptl_crystal_density_diffrn 1.688
_exptl_crystal_density_method 'not measured'
_exptl_crystal_description prism
_exptl_crystal_F_000 1088
_exptl_crystal_size_max 0.12
_exptl_crystal_size_mid 0.09
_exptl_crystal_size_min 0.06
_refine_diff_density_max 3.491
_refine_diff_density_min -0.847
_refine_diff_density_rms 0.133
_refine_ls_abs_structure_details 'Flack H D (1983), Acta Cryst. A39, 876-881'
_refine_ls_abs_structure_Flack -0.035(8)
_refine_ls_extinction_method none
_refine_ls_goodness_of_fit_ref 1.023
_refine_ls_hydrogen_treatment constr
_refine_ls_matrix_type full
_refine_ls_number_parameters 232
_refine_ls_number_reflns 4987
_refine_ls_number_restraints 1
_refine_ls_restrained_S_all 1.023
_refine_ls_R_factor_all 0.0324
_refine_ls_R_factor_gt 0.0277
_refine_ls_shift/su_max 0.001
_refine_ls_shift/su_mean 0.000
_refine_ls_structure_factor_coef Fsqd
_refine_ls_weighting_details 'calc w=1/[\s^2^(Fo^2^)+(0.0250P)^2^+0.0000P] where P=(Fo^2^+2Fc^2^)/3'
_refine_ls_weighting_scheme calc
_refine_ls_wR_factor_gt 0.0566
_refine_ls_wR_factor_ref 0.0576
_reflns_number_gt 4281
_reflns_number_total 4987
_reflns_threshold_expression >2sigma(I)
_cod_data_source_file ic0512431si20050725_093124.cif
_cod_data_source_block 1
_cod_depositor_comments
;
The following automatic conversions were performed:
'_atom_site_symetry_multiplicity' tag replaced with
'_atom_site_symmetry_multiplicity'.

Automatic conversion script
Id: cif_correct_tags 1440 2010-10-19 06:21:57Z saulius 
;
_cod_original_sg_symbol_H-M Pna(2)1
_cod_database_code 4340284

loop_
_symmetry_equiv_pos_as_xyz
'x, y, z'
'-x, -y, z+1/2'
'x+1/2, -y+1/2, z'
'-x+1/2, y+1/2, z+1/2'

loop_
_atom_site_label
_atom_site_type_symbol
_atom_site_fract_x
_atom_site_fract_y
_atom_site_fract_z
_atom_site_U_iso_or_equiv
_atom_site_adp_type
_atom_site_occupancy
_atom_site_symmetry_multiplicity
_atom_site_calc_flag
_atom_site_refinement_flags
W1 W 0.884128(9) -0.395617(16) 0.75191(2) 0.01346(5) Uani 1 1 d .
Cl1 Cl 0.80395(8) -0.30024(14) 0.87499(8) 0.0200(3) Uani 1 1 d .
Cl2 Cl 0.94023(8) -0.57010(15) 0.64403(9) 0.0222(3) Uani 1 1 d .
N1 N 0.8889(3) -0.6145(4) 0.8474(3) 0.0163(9) Uani 1 1 d .
C12 C 0.8753(3) -0.7561(5) 0.8227(4) 0.0197(11) Uani 1 1 d .
H12 H 0.8594 -0.7731 0.7623 0.024 Uiso 1 1 calc R
C13 C 0.8823(3) -0.8806(6) 0.8780(4) 0.0237(12) Uani 1 1 d .
H13 H 0.8713 -0.9791 0.8567 0.028 Uiso 1 1 calc R
C14 C 0.9059(4) -0.8546(7) 0.9647(4) 0.0306(14) Uani 1 1 d .
H14 H 0.9111 -0.9362 1.0054 0.037 Uiso 1 1 calc R
C15 C 0.9221(4) -0.7097(6) 0.9930(4) 0.0272(13) Uani 1 1 d .
H15 H 0.9393 -0.6909 1.0527 0.033 Uiso 1 1 calc R
C16 C 0.9128(3) -0.5938(6) 0.9334(3) 0.0199(11) Uani 1 1 d .
H16 H 0.9237 -0.4945 0.9533 0.024 Uiso 1 1 calc R
N2 N 0.7627(3) -0.5329(4) 0.7183(3) 0.0170(9) Uani 1 1 d .
C22 C 0.7113(3) -0.5841(6) 0.7811(4) 0.0224(12) Uani 1 1 d .
H22 H 0.7223 -0.5626 0.8423 0.027 Uiso 1 1 calc R
C23 C 0.6431(3) -0.6666(5) 0.7602(8) 0.0280(14) Uani 1 1 d .
H23 H 0.6081 -0.7004 0.8066 0.034 Uiso 1 1 calc R
C24 C 0.6258(3) -0.7001(6) 0.6726(4) 0.0292(13) Uani 1 1 d .
H24 H 0.5793 -0.7580 0.6573 0.035 Uiso 1 1 calc R
C25 C 0.6775(3) -0.6476(6) 0.6077(4) 0.0265(13) Uani 1 1 d .
H25 H 0.6674 -0.6684 0.5463 0.032 Uiso 1 1 calc R
C26 C 0.7448(3) -0.5636(5) 0.6329(3) 0.0172(11) Uani 1 1 d .
H26 H 0.7797 -0.5263 0.5873 0.021 Uiso 1 1 calc R
N3 N 0.8557(2) -0.2588(4) 0.6725(3) 0.0159(9) Uani 1 1 d .
C31 C 0.8564(3) -0.1250(6) 0.6158(4) 0.0200(11) Uani 1 1 d .
C32 C 0.8542(4) -0.1803(7) 0.5190(4) 0.0331(14) Uani 1 1 d .
H32A H 0.9003 -0.2476 0.5083 0.050 Uiso 1 1 calc R
H32B H 0.8575 -0.0942 0.4782 0.050 Uiso 1 1 calc R
H32C H 0.8034 -0.2348 0.5083 0.050 Uiso 1 1 calc R
C33 C 0.7813(4) -0.0342(6) 0.6376(5) 0.0351(15) Uani 1 1 d .
H33A H 0.7328 -0.0908 0.6199 0.053 Uiso 1 1 calc R
H33B H 0.7829 0.0612 0.6048 0.053 Uiso 1 1 calc R
H33C H 0.7795 -0.0142 0.7022 0.053 Uiso 1 1 calc R
C34 C 0.9327(3) -0.0351(6) 0.6336(4) 0.0234(12) Uani 1 1 d .
H34A H 0.9341 -0.0047 0.6967 0.035 Uiso 1 1 calc R
H34B H 0.9331 0.0545 0.5954 0.035 Uiso 1 1 calc R
H34C H 0.9804 -0.0969 0.6201 0.035 Uiso 1 1 calc R
N4 N 0.9783(3) -0.3438(5) 0.7961(3) 0.0200(9) Uani 1 1 d .
C41 C 1.0597(3) -0.3033(5) 0.8250(3) 0.0189(11) Uani 1 1 d .
C42 C 1.1076(3) -0.2547(7) 0.7440(7) 0.0325(14) Uani 1 1 d .
H42A H 1.1014 -0.3296 0.6963 0.049 Uiso 1 1 calc R
H42B H 1.1651 -0.2457 0.7601 0.049 Uiso 1 1 calc R
H42C H 1.0874 -0.1573 0.7230 0.049 Uiso 1 1 calc R
C43 C 1.0537(4) -0.1784(7) 0.8934(4) 0.0352(15) Uani 1 1 d .
H43A H 1.0286 -0.0900 0.8656 0.053 Uiso 1 1 calc R
H43B H 1.1082 -0.1523 0.9147 0.053 Uiso 1 1 calc R
H43C H 1.0204 -0.2118 0.9441 0.053 Uiso 1 1 calc R
C44 C 1.1005(4) -0.4425(7) 0.8663(5) 0.0409(17) Uani 1 1 d .
H44A H 1.0690 -0.4763 0.9184 0.061 Uiso 1 1 calc R
H44B H 1.1558 -0.4168 0.8854 0.061 Uiso 1 1 calc R
H44C H 1.1027 -0.5231 0.8216 0.061 Uiso 1 1 calc R

loop_
_atom_site_aniso_label
_atom_site_aniso_U_11
_atom_site_aniso_U_22
_atom_site_aniso_U_33
_atom_site_aniso_U_23
_atom_site_aniso_U_13
_atom_site_aniso_U_12
W1 0.01306(8) 0.01268(8) 0.01465(8) 0.00110(16) -0.00096(16) -0.00103(7)
Cl1 0.0203(6) 0.0204(6) 0.0194(6) -0.0031(5) -0.0008(5) 0.0019(5)
Cl2 0.0184(7) 0.0276(7) 0.0207(7) -0.0014(5) 0.0014(5) 0.0046(6)
N1 0.011(2) 0.018(2) 0.020(2) 0.0032(17) -0.0002(18) 0.0050(18)
C12 0.028(3) 0.013(2) 0.018(3) -0.004(2) -0.001(2) 0.001(2)
C13 0.030(3) 0.013(3) 0.028(3) 0.003(2) 0.002(3) -0.001(2)
C14 0.029(3) 0.033(3) 0.029(3) 0.015(3) 0.001(3) 0.002(3)
C15 0.028(3) 0.031(3) 0.022(3) 0.005(3) -0.001(2) 0.002(3)
C16 0.021(3) 0.025(3) 0.014(3) -0.001(2) 0.000(2) -0.001(2)
N2 0.016(2) 0.012(2) 0.023(2) 0.0003(16) -0.0003(17) 0.0008(18)
C22 0.021(3) 0.023(3) 0.023(3) -0.002(2) 0.000(2) -0.001(2)
C23 0.018(2) 0.020(2) 0.046(4) 0.001(4) 0.007(4) -0.0031(19)
C24 0.025(3) 0.017(3) 0.046(4) -0.006(3) -0.007(3) -0.004(2)
C25 0.024(3) 0.028(3) 0.027(3) -0.012(2) -0.009(2) 0.004(2)
C26 0.016(3) 0.017(2) 0.019(3) 0.000(2) -0.006(2) 0.002(2)
N3 0.016(2) 0.015(2) 0.017(2) 0.0007(17) -0.0001(17) -0.0018(19)
C31 0.022(3) 0.019(3) 0.020(3) 0.007(2) -0.002(2) -0.005(2)
C32 0.042(4) 0.029(3) 0.028(3) 0.007(3) -0.007(3) -0.012(3)
C33 0.028(3) 0.025(3) 0.053(4) 0.012(3) -0.002(3) 0.001(3)
C34 0.024(3) 0.017(3) 0.029(3) 0.000(2) 0.001(2) -0.002(2)
N4 0.016(2) 0.021(2) 0.023(2) -0.0030(19) 0.0066(18) -0.0042(18)
C41 0.018(3) 0.017(3) 0.021(3) 0.000(2) -0.004(2) -0.003(2)
C42 0.016(2) 0.053(3) 0.029(4) -0.002(4) 0.000(3) -0.007(2)
C43 0.030(3) 0.043(4) 0.033(4) -0.019(3) -0.005(3) -0.006(3)
C44 0.030(4) 0.028(3) 0.065(5) 0.014(3) -0.014(3) -0.006(3)

loop_
_atom_type_symbol
_atom_type_description
_atom_type_scat_dispersion_real
_atom_type_scat_dispersion_imag
_atom_type_scat_source
C C 0.0033 0.0016 'International Tables Vol C Tables 4.2.6.8 and 6.1.1.4'
H H 0.0000 0.0000 'International Tables Vol C Tables 4.2.6.8 and 6.1.1.4'
N N 0.0061 0.0033 'International Tables Vol C Tables 4.2.6.8 and 6.1.1.4'
Cl Cl 0.1484 0.1585 'International Tables Vol C Tables 4.2.6.8 and 6.1.1.4'
W W -0.8490 6.8722 'International Tables Vol C Tables 4.2.6.8 and 6.1.1.4'

loop_
_geom_angle_atom_site_label_1
_geom_angle_atom_site_label_2
_geom_angle_atom_site_label_3
_geom_angle
N4 W1 N3 107.86(18)
N4 W1 N2 162.60(17)
N3 W1 N2 89.44(16)
N4 W1 N1 87.79(17)
N3 W1 N1 164.33(16)
N2 W1 N1 74.89(14)
N4 W1 Cl1 96.07(14)
N3 W1 Cl1 97.05(13)
N2 W1 Cl1 83.23(10)
N1 W1 Cl1 81.56(10)
N4 W1 Cl2 94.67(14)
N3 W1 Cl2 95.63(14)
N2 W1 Cl2 81.50(10)
N1 W1 Cl2 82.06(11)
Cl1 W1 Cl2 160.01(5)
C12 N1 C16 116.1(4)
C12 N1 W1 126.5(4)
C16 N1 W1 117.3(3)
N1 C12 C13 125.3(5)
N1 C12 H12 117.3
C13 C12 H12 117.3
C14 C13 C12 116.8(5)
C14 C13 H13 121.6
C12 C13 H13 121.6
C13 C14 C15 120.0(5)
C13 C14 H14 120.0
C15 C14 H14 120.0
C16 C15 C14 118.9(5)
C16 C15 H15 120.6
C14 C15 H15 120.6
N1 C16 C15 123.0(5)
N1 C16 H16 118.5
C15 C16 H16 118.5
C26 N2 C22 117.2(4)
C26 N2 W1 119.2(3)
C22 N2 W1 123.6(3)
N2 C22 C23 122.5(6)
N2 C22 H22 118.8
C23 C22 H22 118.8
C24 C23 C22 120.2(7)
C24 C23 H23 119.9
C22 C23 H23 119.9
C23 C24 C25 118.0(5)
C23 C24 H24 121.0
C25 C24 H24 121.0
C24 C25 C26 119.3(5)
C24 C25 H25 120.4
C26 C25 H25 120.4
N2 C26 C25 122.9(5)
N2 C26 H26 118.5
C25 C26 H26 118.5
C31 N3 W1 161.9(3)
N3 C31 C34 109.6(4)
N3 C31 C33 107.8(4)
C34 C31 C33 111.0(4)
N3 C31 C32 106.5(4)
C34 C31 C32 110.8(5)
C33 C31 C32 110.9(5)
C31 C32 H32A 109.5
C31 C32 H32B 109.5
H32A C32 H32B 109.5
C31 C32 H32C 109.5
H32A C32 H32C 109.5
H32B C32 H32C 109.5
C31 C33 H33A 109.5
C31 C33 H33B 109.5
H33A C33 H33B 109.5
C31 C33 H33C 109.5
H33A C33 H33C 109.5
H33B C33 H33C 109.5
C31 C34 H34A 109.5
C31 C34 H34B 109.5
H34A C34 H34B 109.5
C31 C34 H34C 109.5
H34A C34 H34C 109.5
H34B C34 H34C 109.5
C41 N4 W1 174.9(4)
N4 C41 C42 108.4(4)
N4 C41 C43 108.8(4)
C42 C41 C43 111.3(5)
N4 C41 C44 108.8(4)
C42 C41 C44 108.9(5)
C43 C41 C44 110.5(5)
C41 C42 H42A 109.5
C41 C42 H42B 109.5
H42A C42 H42B 109.5
C41 C42 H42C 109.5
H42A C42 H42C 109.5
H42B C42 H42C 109.5
C41 C43 H43A 109.5
C41 C43 H43B 109.5
H43A C43 H43B 109.5
C41 C43 H43C 109.5
H43A C43 H43C 109.5
H43B C43 H43C 109.5
C41 C44 H44A 109.5
C41 C44 H44B 109.5
H44A C44 H44B 109.5
C41 C44 H44C 109.5
H44A C44 H44C 109.5
H44B C44 H44C 109.5

loop_
_geom_bond_atom_site_label_1
_geom_bond_atom_site_label_2
_geom_bond_distance
W1 N4 1.746(4)
W1 N3 1.761(4)
W1 N2 2.396(4)
W1 N1 2.414(4)
W1 Cl1 2.4150(12)
W1 Cl2 2.4192(13)
N1 C12 1.331(6)
N1 C16 1.354(7)
C12 C13 1.386(7)
C12 H12 0.9500
C13 C14 1.370(8)
C13 H13 0.9500
C14 C15 1.383(8)
C14 H14 0.9500
C15 C16 1.370(7)
C15 H15 0.9500
C16 H16 0.9500
N2 C26 1.336(6)
N2 C22 1.343(6)
C22 C23 1.376(8)
C22 H22 0.9500
C23 C24 1.370(12)
C23 H23 0.9500
C24 C25 1.371(8)
C24 H24 0.9500
C25 C26 1.388(7)
C25 H25 0.9500
C26 H26 0.9500
N3 C31 1.461(6)
C31 C34 1.513(7)
C31 C33 1.512(8)
C31 C32 1.526(8)
C32 H32A 0.9800
C32 H32B 0.9800
C32 H32C 0.9800
C33 H33A 0.9800
C33 H33B 0.9800
C33 H33C 0.9800
C34 H34A 0.9800
C34 H34B 0.9800
C34 H34C 0.9800
N4 C41 1.454(7)
C41 C42 1.506(10)
C41 C43 1.511(7)
C41 C44 1.538(8)
C42 H42A 0.9800
C42 H42B 0.9800
C42 H42C 0.9800
C43 H43A 0.9800
C43 H43B 0.9800
C43 H43C 0.9800
C44 H44A 0.9800
C44 H44B 0.9800
C44 H44C 0.9800

loop_
_geom_torsion_atom_site_label_1
_geom_torsion_atom_site_label_2
_geom_torsion_atom_site_label_3
_geom_torsion_atom_site_label_4
_geom_torsion
N4 W1 N1 C12 -131.0(4)
N3 W1 N1 C12 46.5(8)
N2 W1 N1 C12 47.3(4)
Cl1 W1 N1 C12 132.5(4)
Cl2 W1 N1 C12 -36.0(4)
N4 W1 N1 C16 44.5(4)
N3 W1 N1 C16 -138.0(6)
N2 W1 N1 C16 -137.2(4)
Cl1 W1 N1 C16 -52.0(4)
Cl2 W1 N1 C16 139.5(4)
C16 N1 C12 C13 1.1(7)
W1 N1 C12 C13 176.7(4)
N1 C12 C13 C14 -0.5(8)
C12 C13 C14 C15 -0.6(8)
C13 C14 C15 C16 1.1(9)
C12 N1 C16 C15 -0.6(8)
W1 N1 C16 C15 -176.6(4)
C14 C15 C16 N1 -0.4(9)
N4 W1 N2 C26 -123.5(6)
N3 W1 N2 C26 50.7(4)
N1 W1 N2 C26 -129.1(4)
Cl1 W1 N2 C26 147.8(4)
Cl2 W1 N2 C26 -45.1(3)
N4 W1 N2 C22 55.3(7)
N3 W1 N2 C22 -130.6(4)
N1 W1 N2 C22 49.7(4)
Cl1 W1 N2 C22 -33.4(4)
Cl2 W1 N2 C22 133.7(4)
C26 N2 C22 C23 0.8(7)
W1 N2 C22 C23 -178.0(4)
N2 C22 C23 C24 0.3(8)
C22 C23 C24 C25 -0.8(8)
C23 C24 C25 C26 0.1(8)
C22 N2 C26 C25 -1.5(7)
W1 N2 C26 C25 177.4(4)
C24 C25 C26 N2 1.1(8)
N4 W1 N3 C31 -1.0(12)
N2 W1 N3 C31 -179.2(12)
N1 W1 N3 C31 -178.4(9)
Cl1 W1 N3 C31 97.7(11)
Cl2 W1 N3 C31 -97.8(12)
W1 N3 C31 C34 -0.1(14)
W1 N3 C31 C33 -121.0(11)
W1 N3 C31 C32 119.9(11)
N3 W1 N4 C41 -68(4)
N2 W1 N4 C41 106(4)
N1 W1 N4 C41 112(4)
Cl1 W1 N4 C41 -167(4)
Cl2 W1 N4 C41 30(4)
W1 N4 C41 C42 25(4)
W1 N4 C41 C43 146(4)
W1 N4 C41 C44 -94(4)
